data_7000193
loop_
_publ_author_name
'Ou, Guang-Chuan'
'Jiang, Long'
'Feng, Xiao-Long'
'Lu, Tong-Bu'

_publ_section_title
;
 Vanadium polyoxoanion-bridged macrocyclic metal complexes: from
 one-dimensional to three-dimensional structures
;
_journal_issue 1
_journal_name_full 'Dalton Transactions'
_journal_page_first 71
_journal_page_last 76
_journal_paper_doi 10.1039/b810802a
_journal_year 2009
_chemical_formula_sum 'C32 H89 Cu0.5 N8 O34 V10'
_chemical_formula_weight 1671.28
_chemical_name_systematic
;
?
;
_space_group_IT_number 2
_symmetry_cell_setting triclinic
_symmetry_space_group_name_Hall '-P 1'
_symmetry_space_group_name_H-M 'P -1'
_atom_sites_solution_hydrogens geom
_atom_sites_solution_primary direct
_atom_sites_solution_secondary difmap
_audit_creation_method SHELXL-97
_cell_angle_alpha 99.654(5)
_cell_angle_beta 97.832(4)
_cell_angle_gamma 108.146(4)
_cell_formula_units_Z 1
_cell_length_a 10.656(2)
_cell_length_b 11.106(2)
_cell_length_c 13.727(3)
_cell_measurement_reflns_used 6025
_cell_measurement_temperature 173(2)
_cell_measurement_theta_max 30.10
_cell_measurement_theta_min 2.32
_cell_volume 1490.7(5)
_computing_cell_refinement
;
CrysAlis RED, Oxford Diffraction Ltd.,
Version 1.171.31.7 (release 18-10-2006 CrysAlis171 .NET)
(compiled Oct 18 2006,16:28:17)
;
_computing_data_collection
;
CrysAlis CCD, Oxford Diffraction Ltd.,
Version 1.171.31.7 (release 18-10-2006 CrysAlis171 .NET)
(compiled Oct 18 2006,16:28:17)
;
_computing_data_reduction
;
CrysAlis RED, Oxford Diffraction Ltd.,
Version 1.171.31.7 (release 18-10-2006 CrysAlis171 .NET)
(compiled Oct 18 2006,16:28:17)
;
_computing_structure_refinement 'SHELXL-97 (Sheldrick, 1997)'
_computing_structure_solution 'SHELXS-97 (Sheldrick, 1990)'
_diffrn_ambient_temperature 173(2)
_diffrn_measured_fraction_theta_full 0.973
_diffrn_measured_fraction_theta_max 0.973
_diffrn_measurement_device_type 'Gemini S Ultra'
_diffrn_measurement_method '\w and \p scan'
_diffrn_radiation_monochromator graphite
_diffrn_radiation_source 'fine-focus sealed tube'
_diffrn_radiation_type MoK\a
_diffrn_radiation_wavelength 0.71073
_diffrn_reflns_av_R_equivalents 0.0400
_diffrn_reflns_av_sigmaI/netI 0.0642
_diffrn_reflns_limit_h_max 13
_diffrn_reflns_limit_h_min -13
_diffrn_reflns_limit_k_max 14
_diffrn_reflns_limit_k_min -14
_diffrn_reflns_limit_l_max 17
_diffrn_reflns_limit_l_min -17
_diffrn_reflns_number 12499
_diffrn_reflns_theta_full 27.11
_diffrn_reflns_theta_max 27.11
_diffrn_reflns_theta_min 1.54
_diffrn_standards_decay_% 0
_diffrn_standards_interval_count 0
_diffrn_standards_interval_time 0
_diffrn_standards_number 0
_exptl_absorpt_coefficient_mu 1.763
_exptl_absorpt_correction_T_max 0.6476
_exptl_absorpt_correction_T_min 0.5391
_exptl_absorpt_correction_type multi-scan
_exptl_absorpt_process_details
;
CrysAlis RED, Oxford Diffraction Ltd.,
Version 1.171.31.7 (release 18-10-2006 CrysAlis171 .NET)
(compiled Oct 18 2006,16:28:17)
Empirical absorption correction using spherical harmonics,
implemented in SCALE3 ABSPACK scaling algorithm.
;
_exptl_crystal_colour yellow
_exptl_crystal_density_diffrn 1.862
_exptl_crystal_density_meas ?
_exptl_crystal_density_method 'not measured'
_exptl_crystal_description block
_exptl_crystal_F_000 854
_exptl_crystal_size_max 0.40
_exptl_crystal_size_mid 0.33
_exptl_crystal_size_min 0.27
_refine_diff_density_max 0.597
_refine_diff_density_min -0.465
_refine_diff_density_rms 0.111
_refine_ls_extinction_method none
_refine_ls_goodness_of_fit_ref 1.039
_refine_ls_hydrogen_treatment mixed
_refine_ls_matrix_type full
_refine_ls_number_parameters 400
_refine_ls_number_reflns 6415
_refine_ls_number_restraints 3
_refine_ls_restrained_S_all 1.043
_refine_ls_R_factor_all 0.0727
_refine_ls_R_factor_gt 0.0420
_refine_ls_shift/su_max 0.001
_refine_ls_shift/su_mean 0.000
_refine_ls_structure_factor_coef Fsqd
_refine_ls_weighting_details 'calc w=1/[\s^2^(Fo^2^)+(0.0743P)^2^+0.0000P] where P=(Fo^2^+2Fc^2^)/3'
_refine_ls_weighting_scheme calc
_refine_ls_wR_factor_gt 0.1155
_refine_ls_wR_factor_ref 0.1384
_reflns_number_gt 4389
_reflns_number_total 6415
_reflns_threshold_expression >2sigma(I)
_cod_data_source_file b810802a.txt
_cod_data_source_block l710212m
_cod_depositor_comments
;
The following automatic conversions were performed:
'_symmetry_cell_setting' value 'Triclinic' changed to 'triclinic'
according to '/home/saulius/struct/CIF-dictionaries/cif_core.dic'
dictionary named 'cif_core.dic' version 2.4.1 from 2010-06-29.

Automatic conversion script
Id: cif_fix_enum 1527 2010-12-29 10:47:43Z saulius 

The following automatic conversions were performed:

'_exptl_crystal_density_meas' value 'none' was changed to '?' - the
value is perceived as not measured.

Automatic conversion script
Id: cif_fix_values 3008 2015-01-20 13:52:24Z robertas 
;
_cod_original_cell_volume 1490.7(6)
_cod_original_sg_symbol_H-M P-1
_cod_original_formula_sum 'C32 H89 Cu0.50 N8 O34 V10'
_cod_database_code 7000193

loop_
_symmetry_equiv_pos_as_xyz
'x, y, z'
'-x, -y, -z'

loop_
_atom_site_label
_atom_site_type_symbol
_atom_site_fract_x
_atom_site_fract_y
_atom_site_fract_z
_atom_site_U_iso_or_equiv
_atom_site_adp_type
_atom_site_occupancy
_atom_site_symmetry_multiplicity
_atom_site_calc_flag
_atom_site_refinement_flags
_atom_site_disorder_assembly
_atom_site_disorder_group
C9 C 0.9451(5) 0.6230(5) 0.0869(4) 0.0552(14) Uani 1 1 d . . .
H9A H 0.9647 0.6977 0.0552 0.083 Uiso 1 1 calc R . .
H9B H 1.0098 0.5783 0.0761 0.083 Uiso 1 1 calc R . .
H9C H 0.9525 0.6531 0.1595 0.083 Uiso 1 1 calc R . .
C10 C 0.8024(4) 0.5294(4) 0.0403(3) 0.0328(9) Uani 1 1 d . . .
H10 H 0.7969 0.4995 -0.0336 0.039 Uiso 1 1 calc R . .
C11 C 0.7737(4) 0.4098(4) 0.0877(3) 0.0351(10) Uani 1 1 d . . .
H11A H 0.8543 0.3830 0.0922 0.042 Uiso 1 1 calc R . .
H11B H 0.7626 0.4369 0.1575 0.042 Uiso 1 1 calc R . .
C12 C 0.6519(4) 0.2916(4) 0.0343(3) 0.0308(9) Uani 1 1 d . . .
C13 C 0.6404(5) 0.1836(5) 0.0933(4) 0.0477(12) Uani 1 1 d . . .
H13A H 0.7193 0.1563 0.0927 0.072 Uiso 1 1 calc R . .
H13B H 0.5584 0.1092 0.0617 0.072 Uiso 1 1 calc R . .
H13C H 0.6360 0.2167 0.1631 0.072 Uiso 1 1 calc R . .
C14 C 0.6581(5) 0.2445(5) -0.0762(3) 0.0450(12) Uani 1 1 d . . .
H14A H 0.6410 0.3057 -0.1156 0.067 Uiso 1 1 calc R . .
H14B H 0.5895 0.1583 -0.1037 0.067 Uiso 1 1 calc R . .
H14C H 0.7476 0.2394 -0.0798 0.067 Uiso 1 1 calc R . .
C15 C 0.3973(4) 0.2430(4) -0.0253(3) 0.0373(10) Uani 1 1 d . . .
H15A H 0.3767 0.1575 -0.0067 0.045 Uiso 1 1 calc R . .
H15B H 0.4049 0.2302 -0.0970 0.045 Uiso 1 1 calc R . .
C16 C 0.7163(4) 0.7060(4) 0.0120(3) 0.0362(10) Uani 1 1 d . . .
H16A H 0.7190 0.6852 -0.0605 0.043 Uiso 1 1 calc R . .
H16B H 0.8033 0.7734 0.0477 0.043 Uiso 1 1 calc R . .
N3 N 0.6968(3) 0.5874(3) 0.0529(2) 0.0311(8) Uani 1 1 d . . .
H3A H 0.7063 0.6150 0.1222 0.037 Uiso 1 1 calc R . .
N4 N 0.5289(3) 0.3343(3) 0.0385(2) 0.0277(7) Uani 1 1 d . . .
H4D H 0.5169 0.3390 0.1047 0.033 Uiso 1 1 calc R . .
O1 O 0.1278(3) 0.2372(3) 0.5122(2) 0.0308(6) Uani 1 1 d . . .
O2 O 0.1535(2) 0.4006(2) 0.38630(19) 0.0269(6) Uani 1 1 d D . .
O3 O 0.4056(2) 0.3116(2) 0.54911(18) 0.0214(5) Uani 1 1 d . . .
O4 O 0.5125(3) 0.2545(2) 0.38412(19) 0.0259(6) Uani 1 1 d . . .
O5 O 0.3521(3) 0.1487(3) 0.1885(2) 0.0393(7) Uani 1 1 d D . .
O6 O 0.2530(3) 0.3456(3) 0.22419(18) 0.0314(6) Uani 1 1 d D . .
O7 O 0.5168(3) 0.3962(2) 0.24440(18) 0.0276(6) Uani 1 1 d . . .
O9 O 0.4166(3) 0.5901(3) 0.26919(19) 0.0304(6) Uani 1 1 d . . .
O10 O 0.6801(3) 0.6466(3) 0.2723(2) 0.0373(7) Uani 1 1 d . . .
O11 O 0.6835(2) 0.5076(2) 0.42799(18) 0.0211(5) Uani 1 1 d D . .
H11 H 0.754(3) 0.486(3) 0.406(3) 0.025 Uiso 1 1 d D . .
O12 O 0.6768(3) 0.3585(2) 0.56831(19) 0.0286(6) Uani 1 1 d . . .
O14 O 0.2526(3) 0.2034(2) 0.35967(18) 0.0265(6) Uani 1 1 d . . .
O1W O -0.0761(3) 0.4963(4) 0.3836(3) 0.0760(12) Uani 1 1 d DU . .
H1D H -0.0392 0.4446 0.4047 0.091 Uiso 1 1 d RD . .
H1E H -0.0643 0.4997 0.3236 0.091 Uiso 1 1 d RD . .
O2W O 0.1011(4) -0.0455(4) 0.0911(3) 0.0960(15) Uani 1 1 d DU . .
H2D H 0.1849 0.0028 0.1149 0.115 Uiso 1 1 d RD . .
H2E H 0.0970 -0.0863 0.0313 0.115 Uiso 1 1 d RD . .
O3W O -0.0172(4) 0.1527(4) 0.1183(3) 0.0955(15) Uani 1 1 d DU . .
H3B H 0.0281 0.1016 0.1103 0.115 Uiso 1 1 d RD . .
H3C H 0.0390 0.2297 0.1446 0.115 Uiso 1 1 d RD . .
V2 V 0.56219(6) 0.56465(6) 0.32116(4) 0.02432(17) Uani 1 1 d . . .
V3 V 0.37505(7) 0.27516(6) 0.27507(5) 0.02717(18) Uani 1 1 d . . .
V4 V 0.24286(6) 0.31948(6) 0.46068(5) 0.02218(17) Uani 1 1 d . . .
V5 V 0.55255(6) 0.37560(6) 0.48763(4) 0.02008(16) Uani 1 1 d . . .
Cu2 Cu 0.5000 0.5000 0.0000 0.029(4) Uani 0.04 2 d SP . .
O8 O 0.4212(2) 0.4501(2) 0.41107(17) 0.0204(5) Uani 1 1 d . . .
O13 O 0.1421(3) 0.5354(3) 0.2439(2) 0.0480(8) Uani 1 1 d D . .
V1 V 0.25165(7) 0.49277(7) 0.30631(5) 0.02936(18) Uani 1 1 d . . .
C1 C -0.0934(5) -0.0389(5) 0.2968(3) 0.0416(11) Uani 1 1 d . . .
H1A H -0.0425 0.0494 0.2896 0.050 Uiso 1 1 calc R . .
H1B H -0.1636 -0.0829 0.2350 0.050 Uiso 1 1 calc R . .
C2 C 0.0012(4) -0.1148(4) 0.3095(3) 0.0343(10) Uani 1 1 d . . .
H2A H -0.0492 -0.2025 0.3180 0.041 Uiso 1 1 calc R . .
H2B H 0.0406 -0.1249 0.2487 0.041 Uiso 1 1 calc R . .
C3 C 0.2097(4) -0.1128(4) 0.4197(3) 0.0319(9) Uani 1 1 d . . .
H3 H 0.1596 -0.2034 0.4245 0.038 Uiso 1 1 calc R . .
C4 C 0.2859(5) -0.1191(5) 0.3333(4) 0.0452(12) Uani 1 1 d . . .
H4A H 0.2232 -0.1751 0.2716 0.068 Uiso 1 1 calc R . .
H4B H 0.3572 -0.1548 0.3506 0.068 Uiso 1 1 calc R . .
H4C H 0.3262 -0.0315 0.3223 0.068 Uiso 1 1 calc R . .
C5 C 0.3088(4) -0.0418(4) 0.5195(3) 0.0352(10) Uani 1 1 d . . .
H5A H 0.3497 0.0505 0.5168 0.042 Uiso 1 1 calc R . .
H5B H 0.3821 -0.0788 0.5245 0.042 Uiso 1 1 calc R . .
C6 C -0.2523(4) 0.0457(4) 0.3828(3) 0.0306(9) Uani 1 1 d . . .
C7 C -0.3713(4) -0.0201(5) 0.2935(4) 0.0460(12) Uani 1 1 d . . .
H7A H -0.3383 -0.0202 0.2303 0.069 Uiso 1 1 calc R . .
H7B H -0.4347 0.0275 0.2952 0.069 Uiso 1 1 calc R . .
H7C H -0.4171 -0.1099 0.2979 0.069 Uiso 1 1 calc R . .
C8 C -0.1790(4) 0.1835(4) 0.3756(3) 0.0380(10) Uani 1 1 d . . .
H8A H -0.0960 0.2209 0.4274 0.057 Uiso 1 1 calc R . .
H8B H -0.2371 0.2358 0.3861 0.057 Uiso 1 1 calc R . .
H8C H -0.1565 0.1831 0.3087 0.057 Uiso 1 1 calc R . .
N1 N -0.1570(3) -0.0295(3) 0.3851(2) 0.0289(7) Uani 1 1 d . . .
H1C H -0.2126 -0.1144 0.3804 0.035 Uiso 1 1 calc R . .
N2 N 0.1099(3) -0.0449(3) 0.3992(2) 0.0278(7) Uani 1 1 d . . .
H2C H 0.1582 0.0332 0.3847 0.033 Uiso 1 1 calc R . .
Cu1 Cu 0.0000 0.0000 0.5000 0.0194(3) Uani 0.46 2 d SP . .

loop_
_atom_site_aniso_label
_atom_site_aniso_U_11
_atom_site_aniso_U_22
_atom_site_aniso_U_33
_atom_site_aniso_U_23
_atom_site_aniso_U_13
_atom_site_aniso_U_12
C9 0.042(3) 0.045(3) 0.071(4) 0.005(3) -0.003(3) 0.014(2)
C10 0.030(2) 0.036(2) 0.030(2) 0.0036(18) 0.0039(18) 0.0100(19)
C11 0.033(2) 0.044(3) 0.035(2) 0.012(2) 0.0101(19) 0.019(2)
C12 0.035(2) 0.032(2) 0.029(2) 0.0067(17) 0.0101(18) 0.0154(19)
C13 0.053(3) 0.048(3) 0.059(3) 0.025(2) 0.017(3) 0.031(3)
C14 0.046(3) 0.045(3) 0.041(3) -0.003(2) 0.016(2) 0.016(2)
C15 0.041(3) 0.037(2) 0.034(2) 0.0068(19) 0.006(2) 0.014(2)
C16 0.037(2) 0.045(3) 0.032(2) 0.016(2) 0.0087(19) 0.017(2)
N3 0.0367(19) 0.0354(19) 0.0215(17) 0.0049(14) 0.0040(15) 0.0141(16)
N4 0.0316(18) 0.0372(19) 0.0194(16) 0.0074(14) 0.0068(14) 0.0175(16)
O1 0.0280(15) 0.0302(15) 0.0309(15) 0.0102(12) 0.0084(12) 0.0027(12)
O2 0.0198(13) 0.0309(15) 0.0276(14) 0.0060(12) 0.0014(11) 0.0073(12)
O3 0.0243(13) 0.0181(12) 0.0224(13) 0.0064(10) 0.0058(11) 0.0068(11)
O4 0.0289(14) 0.0217(13) 0.0276(14) 0.0019(11) 0.0070(11) 0.0105(11)
O5 0.0444(18) 0.0308(16) 0.0305(16) -0.0047(12) 0.0069(14) 0.0023(14)
O6 0.0331(16) 0.0374(16) 0.0176(13) 0.0024(12) -0.0006(11) 0.0079(13)
O7 0.0324(15) 0.0272(14) 0.0186(13) 0.0031(11) 0.0071(11) 0.0041(12)
O9 0.0352(16) 0.0306(15) 0.0235(14) 0.0112(12) 0.0006(12) 0.0081(13)
O10 0.0417(17) 0.0383(17) 0.0257(15) 0.0098(13) 0.0137(13) 0.0009(14)
O11 0.0200(13) 0.0217(13) 0.0224(13) 0.0038(10) 0.0075(10) 0.0075(11)
O12 0.0308(15) 0.0289(15) 0.0287(15) 0.0089(12) 0.0025(12) 0.0142(12)
O14 0.0289(15) 0.0206(13) 0.0239(14) 0.0008(11) 0.0044(11) 0.0026(11)
O1W 0.063(2) 0.077(3) 0.118(3) 0.042(2) 0.047(2) 0.042(2)
O2W 0.087(3) 0.085(3) 0.082(3) 0.009(3) -0.006(3) -0.004(3)
O3W 0.079(3) 0.104(4) 0.083(3) 0.014(3) 0.014(2) 0.007(3)
V2 0.0284(4) 0.0245(3) 0.0171(3) 0.0050(3) 0.0059(3) 0.0043(3)
V3 0.0304(4) 0.0258(4) 0.0196(3) -0.0003(3) 0.0053(3) 0.0043(3)
V4 0.0210(3) 0.0209(3) 0.0215(3) 0.0039(3) 0.0048(3) 0.0030(3)
V5 0.0229(3) 0.0176(3) 0.0208(3) 0.0042(2) 0.0044(3) 0.0084(3)
Cu2 0.024(9) 0.035(10) 0.025(9) -0.002(7) 0.002(7) 0.011(8)
O8 0.0249(14) 0.0189(13) 0.0168(12) 0.0036(10) 0.0035(10) 0.0070(11)
O13 0.0444(19) 0.059(2) 0.0419(18) 0.0177(16) -0.0054(15) 0.0214(17)
V1 0.0284(4) 0.0343(4) 0.0249(4) 0.0094(3) -0.0007(3) 0.0112(3)
C1 0.038(3) 0.053(3) 0.039(3) 0.019(2) 0.015(2) 0.016(2)
C2 0.034(2) 0.032(2) 0.031(2) 0.0019(18) 0.0117(18) 0.0044(19)
C3 0.035(2) 0.031(2) 0.039(2) 0.0108(18) 0.0181(19) 0.0176(19)
C4 0.051(3) 0.050(3) 0.049(3) 0.012(2) 0.026(2) 0.031(2)
C5 0.031(2) 0.032(2) 0.045(3) 0.0085(19) 0.0111(19) 0.0117(19)
C6 0.021(2) 0.031(2) 0.039(2) 0.0076(18) 0.0030(17) 0.0098(17)
C7 0.031(2) 0.048(3) 0.052(3) 0.008(2) -0.002(2) 0.011(2)
C8 0.034(2) 0.034(2) 0.048(3) 0.017(2) 0.008(2) 0.010(2)
N1 0.0279(18) 0.0317(18) 0.0272(17) 0.0093(14) 0.0081(14) 0.0079(15)
N2 0.0315(18) 0.0219(16) 0.0306(18) 0.0057(14) 0.0118(15) 0.0080(14)
Cu1 0.0199(7) 0.0209(7) 0.0178(7) 0.0020(5) 0.0063(5) 0.0075(6)

loop_
_atom_type_symbol
_atom_type_description
_atom_type_scat_dispersion_real
_atom_type_scat_dispersion_imag
_atom_type_scat_source
C C 0.0033 0.0016 'International Tables Vol C Tables 4.2.6.8 and 6.1.1.4'
H H 0.0000 0.0000 'International Tables Vol C Tables 4.2.6.8 and 6.1.1.4'
N N 0.0061 0.0033 'International Tables Vol C Tables 4.2.6.8 and 6.1.1.4'
O O 0.0106 0.0060 'International Tables Vol C Tables 4.2.6.8 and 6.1.1.4'
V V 0.3005 0.5294 'International Tables Vol C Tables 4.2.6.8 and 6.1.1.4'
Cu Cu 0.3201 1.2651 'International Tables Vol C Tables 4.2.6.8 and 6.1.1.4'

loop_
_geom_angle_atom_site_label_1
_geom_angle_atom_site_label_2
_geom_angle_atom_site_label_3
_geom_angle
_geom_angle_site_symmetry_1
_geom_angle_site_symmetry_3
_geom_angle_publ_flag
C10 C9 H9A 109.5 . . ?
C10 C9 H9B 109.5 . . ?
H9A C9 H9B 109.5 . . ?
C10 C9 H9C 109.5 . . ?
H9A C9 H9C 109.5 . . ?
H9B C9 H9C 109.5 . . ?
N3 C10 C9 113.8(3) . . ?
N3 C10 C11 108.6(3) . . ?
C9 C10 C11 109.4(4) . . ?
N3 C10 H10 108.3 . . ?
C9 C10 H10 108.3 . . ?
C11 C10 H10 108.3 . . ?
C12 C11 C10 117.1(3) . . ?
C12 C11 H11A 108.0 . . ?
C10 C11 H11A 108.0 . . ?
C12 C11 H11B 108.0 . . ?
C10 C11 H11B 108.0 . . ?
H11A C11 H11B 107.3 . . ?
C11 C12 N4 106.1(3) . . ?
C11 C12 C14 111.9(3) . . ?
N4 C12 C14 109.6(3) . . ?
C11 C12 C13 109.2(4) . . ?
N4 C12 C13 108.3(3) . . ?
C14 C12 C13 111.6(4) . . ?
C12 C13 H13A 109.5 . . ?
C12 C13 H13B 109.5 . . ?
H13A C13 H13B 109.5 . . ?
C12 C13 H13C 109.5 . . ?
H13A C13 H13C 109.5 . . ?
H13B C13 H13C 109.5 . . ?
C12 C14 H14A 109.5 . . ?
C12 C14 H14B 109.5 . . ?
H14A C14 H14B 109.5 . . ?
C12 C14 H14C 109.5 . . ?
H14A C14 H14C 109.5 . . ?
H14B C14 H14C 109.5 . . ?
N4 C15 C16 111.7(3) . 2_665 ?
N4 C15 H15A 109.3 . . ?
C16 C15 H15A 109.3 2_665 . ?
N4 C15 H15B 109.3 . . ?
C16 C15 H15B 109.3 2_665 . ?
H15A C15 H15B 107.9 . . ?
N3 C16 C15 110.1(3) . 2_665 ?
N3 C16 H16A 109.6 . . ?
C15 C16 H16A 109.6 2_665 . ?
N3 C16 H16B 109.6 . . ?
C15 C16 H16B 109.6 2_665 . ?
H16A C16 H16B 108.2 . . ?
C10 N3 C16 113.3(3) . . ?
C10 N3 Cu2 126.2(3) . . ?
C16 N3 Cu2 98.8(2) . . ?
C10 N3 H3A 105.6 . . ?
C16 N3 H3A 105.6 . . ?
Cu2 N3 H3A 105.6 . . ?
C15 N4 C12 116.8(3) . . ?
C15 N4 Cu2 94.0(2) . . ?
C12 N4 Cu2 127.9(2) . . ?
C15 N4 H4D 105.3 . . ?
C12 N4 H4D 105.3 . . ?
Cu2 N4 H4D 105.3 . . ?
V4 O2 V1 114.70(13) . . ?
V5 O3 V2 107.13(11) . 2_666 ?
V5 O3 V4 106.45(11) . . ?
V2 O3 V4 107.21(11) 2_666 . ?
V5 O4 V3 110.52(13) . . ?
V1 O6 V3 115.02(13) . . ?
V3 O7 V2 114.60(13) . . ?
V2 O9 V1 115.83(13) . . ?
V5 O11 V4 105.54(11) . 2_666 ?
V5 O11 V2 106.28(11) . . ?
V4 O11 V2 98.83(10) 2_666 . ?
V5 O11 H11 118(2) . . ?
V4 O11 H11 111(2) 2_666 . ?
V2 O11 H11 115(2) . . ?
V5 O12 V1 111.97(13) . 2_666 ?
V4 O14 V3 114.40(13) . . ?
H1D O1W H1E 108.7 . . ?
H2D O2W H2E 106.9 . . ?
H3B O3W H3C 107.7 . . ?
O10 V2 O9 105.83(14) . . ?
O10 V2 O7 102.50(13) . . ?
O9 V2 O7 95.87(12) . . ?
O10 V2 O3 99.76(13) . 2_666 ?
O9 V2 O3 94.85(12) . 2_666 ?
O7 V2 O3 151.55(11) . 2_666 ?
O10 V2 O11 98.13(13) . . ?
O9 V2 O11 155.01(11) . . ?
O7 V2 O11 85.62(11) . . ?
O3 V2 O11 73.84(10) 2_666 . ?
O10 V2 O8 170.89(13) . . ?
O9 V2 O8 82.60(11) . . ?
O7 V2 O8 79.66(10) . . ?
O3 V2 O8 75.70(9) 2_666 . ?
O11 V2 O8 73.10(9) . . ?
O10 V2 V5 134.52(11) . 2_666 ?
O9 V2 V5 78.99(9) . 2_666 ?
O7 V2 V5 122.27(8) . 2_666 ?
O3 V2 V5 35.42(7) 2_666 2_666 ?
O11 V2 V5 79.19(7) . 2_666 ?
O8 V2 V5 42.62(6) . 2_666 ?
O10 V2 V3 134.81(11) . . ?
O9 V2 V3 83.91(9) . . ?
O7 V2 V3 32.38(8) . . ?
O3 V2 V3 123.73(7) 2_666 . ?
O11 V2 V3 84.23(7) . . ?
O8 V2 V3 48.25(6) . . ?
V5 V2 V3 90.44(2) 2_666 . ?
O5 V3 O6 103.78(14) . . ?
O5 V3 O7 101.62(13) . . ?
O6 V3 O7 92.74(12) . . ?
O5 V3 O14 101.66(13) . . ?
O6 V3 O14 88.50(12) . . ?
O7 V3 O14 155.68(11) . . ?
O5 V3 O4 100.48(13) . . ?
O6 V3 O4 155.26(11) . . ?
O7 V3 O4 87.07(11) . . ?
O14 V3 O4 81.87(11) . . ?
O5 V3 O8 174.22(13) . . ?
O6 V3 O8 81.87(10) . . ?
O7 V3 O8 79.10(10) . . ?
O14 V3 O8 77.03(9) . . ?
O4 V3 O8 73.79(9) . . ?
O5 V3 V5 131.43(12) . . ?
O6 V3 V5 124.52(8) . . ?
O7 V3 V5 82.45(8) . . ?
O14 V3 V5 76.92(8) . . ?
O4 V3 V5 30.97(7) . . ?
O8 V3 V5 42.82(6) . . ?
O5 V3 V1 136.22(12) . . ?
O6 V3 V1 32.45(8) . . ?
O7 V3 V1 85.90(9) . . ?
O14 V3 V1 82.19(8) . . ?
O4 V3 V1 123.09(7) . . ?
O8 V3 V1 49.43(6) . . ?
V5 V3 V1 92.16(2) . . ?
O5 V3 V2 134.36(11) . . ?
O6 V3 V2 81.01(9) . . ?
O7 V3 V2 33.01(8) . . ?
O14 V3 V2 123.95(8) . . ?
O4 V3 V2 85.57(7) . . ?
O8 V3 V2 47.06(6) . . ?
V5 V3 V2 65.46(2) . . ?
V1 V3 V2 60.44(3) . . ?
O5 V3 V4 132.64(11) . . ?
O6 V3 V4 79.70(9) . . ?
O7 V3 V4 125.59(8) . . ?
O14 V3 V4 31.08(7) . . ?
O4 V3 V4 80.35(8) . . ?
O8 V3 V4 46.52(6) . . ?
V5 V3 V4 60.54(3) . . ?
V1 V3 V4 59.62(2) . . ?
V2 V3 V4 92.99(2) . . ?
O1 V4 O14 104.12(13) . . ?
O1 V4 O2 102.69(13) . . ?
O14 V4 O2 97.70(12) . . ?
O1 V4 O3 98.81(12) . . ?
O14 V4 O3 92.24(11) . . ?
O2 V4 O3 153.26(11) . . ?
O1 V4 O11 98.42(12) . 2_666 ?
O14 V4 O11 155.12(11) . 2_666 ?
O2 V4 O11 87.35(11) . 2_666 ?
O3 V4 O11 73.83(10) . 2_666 ?
O1 V4 O8 171.77(12) . . ?
O14 V4 O8 82.16(10) . . ?
O2 V4 O8 81.44(10) . . ?
O3 V4 O8 75.39(9) . . ?
O11 V4 O8 74.49(9) 2_666 . ?
O1 V4 V1 135.23(10) . . ?
O14 V4 V1 84.94(9) . . ?
O2 V4 V1 32.74(8) . . ?
O3 V4 V1 124.94(7) . . ?
O11 V4 V1 86.44(7) 2_666 . ?
O8 V4 V1 49.70(6) . . ?
O1 V4 V3 138.51(10) . . ?
O14 V4 V3 34.53(8) . . ?
O2 V4 V3 85.55(8) . . ?
O3 V4 V3 88.83(7) . . ?
O11 V4 V3 122.74(7) 2_666 . ?
O8 V4 V3 48.26(6) . . ?
V1 V4 V3 59.75(2) . . ?
O1 V4 V5 133.40(10) . . ?
O14 V4 V5 77.68(9) . . ?
O2 V4 V5 123.47(8) . . ?
O3 V4 V5 35.35(7) . . ?
O11 V4 V5 79.24(7) 2_666 . ?
O8 V4 V5 42.04(6) . . ?
V1 V4 V5 91.32(2) . . ?
V3 V4 V5 59.01(2) . . ?
O12 V5 O4 106.95(13) . . ?
O12 V5 O3 100.19(12) . . ?
O4 V5 O3 100.15(12) . . ?
O12 V5 O11 93.66(12) . . ?
O4 V5 O11 93.92(11) . . ?
O3 V5 O11 156.37(10) . . ?
O12 V5 O8 163.98(11) . . ?
O4 V5 O8 87.90(11) . . ?
O3 V5 O8 82.60(10) . . ?
O11 V5 O8 79.02(10) . . ?
O12 V5 O8 87.51(11) . 2_666 ?
O4 V5 O8 164.46(11) . 2_666 ?
O3 V5 O8 82.40(10) . 2_666 ?
O11 V5 O8 79.15(9) . 2_666 ?
O8 V5 O8 77.17(10) . 2_666 ?
O12 V5 V3 145.19(9) . . ?
O4 V5 V3 38.51(9) . . ?
O3 V5 V3 92.63(8) . . ?
O11 V5 V3 86.62(7) . . ?
O8 V5 V3 49.40(6) . . ?
O8 V5 V3 126.46(7) 2_666 . ?
O12 V5 V1 37.71(9) . 2_666 ?
O4 V5 V1 144.46(9) . 2_666 ?
O3 V5 V1 92.46(8) . 2_666 ?
O11 V5 V1 86.84(7) . 2_666 ?
O8 V5 V1 126.86(7) . 2_666 ?
O8 V5 V1 49.80(7) 2_666 2_666 ?
V3 V5 V1 173.09(3) . 2_666 ?
O12 V5 V2 84.65(9) . 2_666 ?
O4 V5 V2 137.51(9) . 2_666 ?
O3 V5 V2 37.45(7) . 2_666 ?
O11 V5 V2 126.71(7) . 2_666 ?
O8 V5 V2 88.36(7) . 2_666 ?
O8 V5 V2 47.56(6) 2_666 2_666 ?
V3 V5 V2 122.48(3) . 2_666 ?
V1 V5 V2 60.47(3) 2_666 2_666 ?
O12 V5 V4 138.37(9) . . ?
O4 V5 V4 85.48(9) . . ?
O3 V5 V4 38.20(7) . . ?
O11 V5 V4 125.68(7) . . ?
O8 V5 V4 46.66(6) . . ?
O8 V5 V4 87.34(7) 2_666 . ?
V3 V5 V4 60.45(2) . . ?
V1 V5 V4 122.37(3) 2_666 . ?
V2 V5 V4 62.08(2) 2_666 . ?
N3 Cu2 N3 180.00(11) . 2_665 ?
N3 Cu2 N4 94.25(13) . 2_665 ?
N3 Cu2 N4 85.75(13) 2_665 2_665 ?
N3 Cu2 N4 85.75(13) . . ?
N3 Cu2 N4 94.25(13) 2_665 . ?
N4 Cu2 N4 180.00(16) 2_665 . ?
V5 O8 V5 102.83(10) . 2_666 ?
V5 O8 V4 91.31(9) . . ?
V5 O8 V4 98.08(9) 2_666 . ?
V5 O8 V2 99.49(10) . . ?
V5 O8 V2 89.82(9) 2_666 . ?
V4 O8 V2 164.91(12) . . ?
V5 O8 V3 87.78(9) . . ?
V5 O8 V3 168.76(12) 2_666 . ?
V4 O8 V3 85.23(8) . . ?
V2 O8 V3 84.69(8) . . ?
V5 O8 V1 168.94(12) . . ?
V5 O8 V1 87.56(9) 2_666 . ?
V4 O8 V1 83.36(8) . . ?
V2 O8 V1 84.16(8) . . ?
V3 O8 V1 82.14(8) . . ?
O13 V1 O6 104.84(15) . . ?
O13 V1 O2 101.94(14) . . ?
O6 V1 O2 92.77(12) . . ?
O13 V1 O9 102.15(14) . . ?
O6 V1 O9 89.07(12) . . ?
O2 V1 O9 154.50(11) . . ?
O13 V1 O12 101.19(14) . 2_666 ?
O6 V1 O12 153.71(11) . 2_666 ?
O2 V1 O12 85.34(11) . 2_666 ?
O9 V1 O12 81.91(11) . 2_666 ?
O13 V1 O8 174.10(14) . . ?
O6 V1 O8 80.97(10) . . ?
O2 V1 O8 78.52(10) . . ?
O9 V1 O8 76.66(10) . . ?
O12 V1 O8 72.95(9) 2_666 . ?
O13 V1 V4 134.24(12) . . ?
O6 V1 V4 80.66(9) . . ?
O2 V1 V4 32.56(8) . . ?
O9 V1 V4 123.52(8) . . ?
O12 V1 V4 83.87(8) 2_666 . ?
O8 V1 V4 46.94(6) . . ?
O13 V1 V3 137.36(12) . . ?
O6 V1 V3 32.53(8) . . ?
O2 V1 V3 86.22(8) . . ?
O9 V1 V3 81.74(8) . . ?
O12 V1 V3 121.28(8) 2_666 . ?
O8 V1 V3 48.44(6) . . ?
V4 V1 V3 60.63(2) . . ?
O13 V1 V5 131.49(13) . 2_666 ?
O6 V1 V5 123.49(9) . 2_666 ?
O2 V1 V5 81.14(8) . 2_666 ?
O9 V1 V5 76.70(8) . 2_666 ?
O12 V1 V5 30.31(7) 2_666 2_666 ?
O8 V1 V5 42.64(6) . 2_666 ?
V4 V1 V5 64.55(2) . 2_666 ?
V3 V1 V5 90.98(3) . 2_666 ?
N1 C1 C2 109.8(3) . . ?
N1 C1 H1A 109.7 . . ?
C2 C1 H1A 109.7 . . ?
N1 C1 H1B 109.7 . . ?
C2 C1 H1B 109.7 . . ?
H1A C1 H1B 108.2 . . ?
N2 C2 C1 109.4(3) . . ?
N2 C2 H2A 109.8 . . ?
C1 C2 H2A 109.8 . . ?
N2 C2 H2B 109.8 . . ?
C1 C2 H2B 109.8 . . ?
H2A C2 H2B 108.2 . . ?
N2 C3 C4 110.1(3) . . ?
N2 C3 C5 110.3(3) . . ?
C4 C3 C5 110.2(4) . . ?
N2 C3 H3 108.8 . . ?
C4 C3 H3 108.8 . . ?
C5 C3 H3 108.8 . . ?
C3 C4 H4A 109.5 . . ?
C3 C4 H4B 109.5 . . ?
H4A C4 H4B 109.5 . . ?
C3 C4 H4C 109.5 . . ?
H4A C4 H4C 109.5 . . ?
H4B C4 H4C 109.5 . . ?
C3 C5 C6 117.3(3) . 2_556 ?
C3 C5 H5A 108.0 . . ?
C6 C5 H5A 108.0 2_556 . ?
C3 C5 H5B 108.0 . . ?
C6 C5 H5B 108.0 2_556 . ?
H5A C5 H5B 107.2 . . ?
N1 C6 C8 110.1(3) . . ?
N1 C6 C7 110.6(3) . . ?
C8 C6 C7 109.9(4) . . ?
N1 C6 C5 106.8(3) . 2_556 ?
C8 C6 C5 111.8(3) . 2_556 ?
C7 C6 C5 107.7(3) . 2_556 ?
C6 C7 H7A 109.5 . . ?
C6 C7 H7B 109.5 . . ?
H7A C7 H7B 109.5 . . ?
C6 C7 H7C 109.5 . . ?
H7A C7 H7C 109.5 . . ?
H7B C7 H7C 109.5 . . ?
C6 C8 H8A 109.5 . . ?
C6 C8 H8B 109.5 . . ?
H8A C8 H8B 109.5 . . ?
C6 C8 H8C 109.5 . . ?
H8A C8 H8C 109.5 . . ?
H8B C8 H8C 109.5 . . ?
C1 N1 C6 115.3(3) . . ?
C1 N1 Cu1 101.5(2) . . ?
C6 N1 Cu1 126.0(3) . . ?
C1 N1 H1C 103.9 . . ?
C6 N1 H1C 103.9 . . ?
Cu1 N1 H1C 103.9 . . ?
C2 N2 C3 114.0(3) . . ?
C2 N2 Cu1 100.2(2) . . ?
C3 N2 Cu1 123.3(2) . . ?
C2 N2 H2C 106.0 . . ?
C3 N2 H2C 106.0 . . ?
Cu1 N2 H2C 106.0 . . ?
N2 Cu1 N2 180.00(13) . 2_556 ?
N2 Cu1 N1 89.64(13) . 2_556 ?
N2 Cu1 N1 90.36(13) 2_556 2_556 ?
N2 Cu1 N1 90.36(13) . . ?
N2 Cu1 N1 89.64(13) 2_556 . ?
N1 Cu1 N1 180.000(1) 2_556 . ?

loop_
_geom_bond_atom_site_label_1
_geom_bond_atom_site_label_2
_geom_bond_distance
_geom_bond_site_symmetry_2
_geom_bond_publ_flag
C9 C10 1.527(6) . ?
C9 H9A 0.9800 . ?
C9 H9B 0.9800 . ?
C9 H9C 0.9800 . ?
C10 N3 1.476(5) . ?
C10 C11 1.540(6) . ?
C10 H10 1.0000 . ?
C11 C12 1.517(6) . ?
C11 H11A 0.9900 . ?
C11 H11B 0.9900 . ?
C12 N4 1.531(5) . ?
C12 C14 1.537(6) . ?
C12 C13 1.539(6) . ?
C13 H13A 0.9800 . ?
C13 H13B 0.9800 . ?
C13 H13C 0.9800 . ?
C14 H14A 0.9800 . ?
C14 H14B 0.9800 . ?
C14 H14C 0.9800 . ?
C15 N4 1.497(5) . ?
C15 C16 1.507(6) 2_665 ?
C15 H15A 0.9900 . ?
C15 H15B 0.9900 . ?
C16 N3 1.484(5) . ?
C16 C15 1.507(6) 2_665 ?
C16 H16A 0.9900 . ?
C16 H16B 0.9900 . ?
N3 Cu2 1.987(3) . ?
N3 H3A 0.9300 . ?
N4 Cu2 2.097(3) . ?
N4 H4D 0.9300 . ?
O1 V4 1.610(3) . ?
O2 V4 1.827(3) . ?
O2 V1 1.836(3) . ?
O3 V5 1.881(2) . ?
O3 V2 1.974(2) 2_666 ?
O3 V4 2.011(2) . ?
O4 V5 1.687(3) . ?
O4 V3 2.041(3) . ?
O5 V3 1.610(3) . ?
O6 V1 1.829(3) . ?
O6 V3 1.833(3) . ?
O7 V3 1.834(3) . ?
O7 V2 1.866(3) . ?
O9 V2 1.743(3) . ?
O9 V1 1.940(3) . ?
O10 V2 1.606(3) . ?
O11 V5 2.051(2) . ?
O11 V4 2.095(2) 2_666 ?
O11 V2 2.128(3) . ?
O11 H11 0.928(10) . ?
O12 V5 1.686(3) . ?
O12 V1 2.043(3) 2_666 ?
O14 V4 1.766(3) . ?
O14 V3 1.939(3) . ?
O1W H1D 0.8567 . ?
O1W H1E 0.8554 . ?
O2W H2D 0.8685 . ?
O2W H2E 0.8569 . ?
O3W H3B 0.8558 . ?
O3W H3C 0.8603 . ?
V2 O3 1.974(2) 2_666 ?
V2 O8 2.289(2) . ?
V2 V5 3.1017(10) 2_666 ?
V2 V3 3.1134(10) . ?
V3 O8 2.333(2) . ?
V3 V5 3.0702(10) . ?
V3 V1 3.0885(11) . ?
V3 V4 3.1157(10) . ?
V4 O11 2.095(2) 2_666 ?
V4 O8 2.269(2) . ?
V4 V1 3.0842(10) . ?
V4 V5 3.1183(11) . ?
V5 O8 2.089(2) . ?
V5 O8 2.100(2) 2_666 ?
V5 V1 3.0977(10) 2_666 ?
V5 V2 3.1017(10) 2_666 ?
Cu2 N3 1.987(3) 2_665 ?
Cu2 N4 2.097(3) 2_665 ?
O8 V5 2.100(2) 2_666 ?
O8 V1 2.368(2) . ?
O13 V1 1.591(3) . ?
V1 O12 2.043(3) 2_666 ?
V1 V5 3.0977(10) 2_666 ?
C1 N1 1.472(5) . ?
C1 C2 1.512(6) . ?
C1 H1A 0.9900 . ?
C1 H1B 0.9900 . ?
C2 N2 1.480(5) . ?
C2 H2A 0.9900 . ?
C2 H2B 0.9900 . ?
C3 N2 1.506(5) . ?
C3 C4 1.529(5) . ?
C3 C5 1.529(6) . ?
C3 H3 1.0000 . ?
C4 H4A 0.9800 . ?
C4 H4B 0.9800 . ?
C4 H4C 0.9800 . ?
C5 C6 1.544(6) 2_556 ?
C5 H5A 0.9900 . ?
C5 H5B 0.9900 . ?
C6 N1 1.502(5) . ?
C6 C8 1.513(5) . ?
C6 C7 1.531(6) . ?
C6 C5 1.544(6) 2_556 ?
C7 H7A 0.9800 . ?
C7 H7B 0.9800 . ?
C7 H7C 0.9800 . ?
C8 H8A 0.9800 . ?
C8 H8B 0.9800 . ?
C8 H8C 0.9800 . ?
N1 Cu1 2.040(3) . ?
N1 H1C 0.9300 . ?
N2 Cu1 2.027(3) . ?
N2 H2C 0.9300 . ?
Cu1 N2 2.027(3) 2_556 ?
Cu1 N1 2.040(3) 2_556 ?

loop_
_geom_torsion_atom_site_label_1
_geom_torsion_atom_site_label_2
_geom_torsion_atom_site_label_3
_geom_torsion_atom_site_label_4
_geom_torsion
_geom_torsion_site_symmetry_1
_geom_torsion_site_symmetry_2
_geom_torsion_site_symmetry_3
_geom_torsion_site_symmetry_4
_geom_torsion_publ_flag
N3 C10 C11 C12 69.9(4) . . . . ?
C9 C10 C11 C12 -165.4(4) . . . . ?
C10 C11 C12 N4 -63.3(4) . . . . ?
C10 C11 C12 C14 56.2(5) . . . . ?
C10 C11 C12 C13 -179.8(3) . . . . ?
C9 C10 N3 C16 56.5(5) . . . . ?
C11 C10 N3 C16 178.6(3) . . . . ?
C9 C10 N3 Cu2 178.1(3) . . . . ?
C11 C10 N3 Cu2 -59.8(4) . . . . ?
C15 C16 N3 C10 178.4(3) 2_665 . . . ?
C15 C16 N3 Cu2 42.5(3) 2_665 . . . ?
C16 C15 N4 C12 178.2(3) 2_665 . . . ?
C16 C15 N4 Cu2 -45.2(3) 2_665 . . . ?
C11 C12 N4 C15 169.1(3) . . . . ?
C14 C12 N4 C15 48.1(4) . . . . ?
C13 C12 N4 C15 -73.8(4) . . . . ?
C11 C12 N4 Cu2 49.5(4) . . . . ?
C14 C12 N4 Cu2 -71.5(4) . . . . ?
C13 C12 N4 Cu2 166.5(3) . . . . ?
V1 O9 V2 O10 175.68(15) . . . . ?
V1 O9 V2 O7 70.89(16) . . . . ?
V1 O9 V2 O3 -82.73(15) . . . 2_666 ?
V1 O9 V2 O11 -21.3(4) . . . . ?
V1 O9 V2 O8 -7.85(14) . . . . ?
V1 O9 V2 V5 -50.91(12) . . . 2_666 ?
V1 O9 V2 V3 40.74(13) . . . . ?
V3 O7 V2 O10 -176.50(15) . . . . ?
V3 O7 V2 O9 -68.82(16) . . . . ?
V3 O7 V2 O3 42.8(3) . . . 2_666 ?
V3 O7 V2 O11 86.13(14) . . . . ?
V3 O7 V2 O8 12.53(13) . . . . ?
V3 O7 V2 V5 11.84(18) . . . 2_666 ?
V5 O11 V2 O10 -171.40(13) . . . . ?
V4 O11 V2 O10 79.47(13) 2_666 . . . ?
V5 O11 V2 O9 25.1(3) . . . . ?
V4 O11 V2 O9 -84.0(3) 2_666 . . . ?
V5 O11 V2 O7 -69.37(12) . . . . ?
V4 O11 V2 O7 -178.50(11) 2_666 . . . ?
V5 O11 V2 O3 90.73(12) . . . 2_666 ?
V4 O11 V2 O3 -18.40(10) 2_666 . . 2_666 ?
V5 O11 V2 O8 11.14(9) . . . . ?
V4 O11 V2 O8 -97.99(10) 2_666 . . . ?
V5 O11 V2 V5 54.67(9) . . . 2_666 ?
V4 O11 V2 V5 -54.46(7) 2_666 . . 2_666 ?
V5 O11 V2 V3 -36.88(9) . . . . ?
V4 O11 V2 V3 -146.01(8) 2_666 . . . ?
V1 O6 V3 O5 179.38(15) . . . . ?
V1 O6 V3 O7 -77.95(16) . . . . ?
V1 O6 V3 O14 77.74(15) . . . . ?
V1 O6 V3 O4 11.0(4) . . . . ?
V1 O6 V3 O8 0.63(14) . . . . ?
V1 O6 V3 V5 4.76(19) . . . . ?
V1 O6 V3 V2 -46.99(13) . . . . ?
V1 O6 V3 V4 47.74(13) . . . . ?
V2 O7 V3 O5 173.53(15) . . . . ?
V2 O7 V3 O6 68.86(15) . . . . ?
V2 O7 V3 O14 -23.6(4) . . . . ?
V2 O7 V3 O4 -86.37(14) . . . . ?
V2 O7 V3 O8 -12.32(13) . . . . ?
V2 O7 V3 V5 -55.60(12) . . . . ?
V2 O7 V3 V1 37.12(12) . . . . ?
V2 O7 V3 V4 -10.43(19) . . . . ?
V4 O14 V3 O5 -176.13(16) . . . . ?
V4 O14 V3 O6 -72.36(15) . . . . ?
V4 O14 V3 O7 21.0(4) . . . . ?
V4 O14 V3 O4 84.78(15) . . . . ?
V4 O14 V3 O8 9.64(13) . . . . ?
V4 O14 V3 V5 53.65(12) . . . . ?
V4 O14 V3 V1 -40.41(12) . . . . ?
V4 O14 V3 V2 5.75(18) . . . . ?
V5 O4 V3 O5 -178.54(14) . . . . ?
V5 O4 V3 O6 -10.0(4) . . . . ?
V5 O4 V3 O7 80.18(15) . . . . ?
V5 O4 V3 O14 -78.10(14) . . . . ?
V5 O4 V3 O8 0.68(12) . . . . ?
V5 O4 V3 V1 -3.00(17) . . . . ?
V5 O4 V3 V2 47.13(12) . . . . ?
V5 O4 V3 V4 -46.67(12) . . . . ?
O10 V2 V3 O5 -4.1(2) . . . . ?
O9 V2 V3 O5 102.24(18) . . . . ?
O7 V2 V3 O5 -8.9(2) . . . . ?
O3 V2 V3 O5 -165.98(18) 2_666 . . . ?
O11 V2 V3 O5 -99.79(17) . . . . ?
O8 V2 V3 O5 -172.25(18) . . . . ?
V5 V2 V3 O5 -178.88(16) 2_666 . . . ?
O10 V2 V3 O6 -104.58(18) . . . . ?
O9 V2 V3 O6 1.72(12) . . . . ?
O7 V2 V3 O6 -109.40(17) . . . . ?
O3 V2 V3 O6 93.49(12) 2_666 . . . ?
O11 V2 V3 O6 159.68(11) . . . . ?
O8 V2 V3 O6 87.23(11) . . . . ?
V5 V2 V3 O6 80.59(9) 2_666 . . . ?
O10 V2 V3 O7 4.8(2) . . . . ?
O9 V2 V3 O7 111.12(18) . . . . ?
O3 V2 V3 O7 -157.10(18) 2_666 . . . ?
O11 V2 V3 O7 -90.92(17) . . . . ?
O8 V2 V3 O7 -163.37(17) . . . . ?
V5 V2 V3 O7 -170.01(15) 2_666 . . . ?
O10 V2 V3 O14 173.37(18) . . . . ?
O9 V2 V3 O14 -80.33(13) . . . . ?
O7 V2 V3 O14 168.55(18) . . . . ?
O3 V2 V3 O14 11.45(14) 2_666 . . . ?
O11 V2 V3 O14 77.64(12) . . . . ?
O8 V2 V3 O14 5.18(12) . . . . ?
V5 V2 V3 O14 -1.46(10) 2_666 . . . ?
O10 V2 V3 O4 96.27(17) . . . . ?
O9 V2 V3 O4 -157.43(12) . . . . ?
O7 V2 V3 O4 91.45(17) . . . . ?
O3 V2 V3 O4 -65.65(12) 2_666 . . . ?
O11 V2 V3 O4 0.53(9) . . . . ?
O8 V2 V3 O4 -71.92(11) . . . . ?
V5 V2 V3 O4 -78.56(8) 2_666 . . . ?
O10 V2 V3 O8 168.19(18) . . . . ?
O9 V2 V3 O8 -85.51(12) . . . . ?
O7 V2 V3 O8 163.37(17) . . . . ?
O3 V2 V3 O8 6.27(12) 2_666 . . . ?
O11 V2 V3 O8 72.46(10) . . . . ?
V5 V2 V3 O8 -6.63(8) 2_666 . . . ?
O10 V2 V3 V5 120.76(16) . . . . ?
O9 V2 V3 V5 -132.94(9) . . . . ?
O7 V2 V3 V5 115.94(15) . . . . ?
O3 V2 V3 V5 -41.16(9) 2_666 . . . ?
O11 V2 V3 V5 25.03(7) . . . . ?
O8 V2 V3 V5 -47.43(8) . . . . ?
V5 V2 V3 V5 -54.06(3) 2_666 . . . ?
O10 V2 V3 V1 -131.39(16) . . . . ?
O9 V2 V3 V1 -25.09(9) . . . . ?
O7 V2 V3 V1 -136.21(15) . . . . ?
O3 V2 V3 V1 66.69(9) 2_666 . . . ?
O11 V2 V3 V1 132.88(7) . . . . ?
O8 V2 V3 V1 60.42(8) . . . . ?
V5 V2 V3 V1 53.79(2) 2_666 . . . ?
O10 V2 V3 V4 176.34(16) . . . . ?
O9 V2 V3 V4 -77.36(9) . . . . ?
O7 V2 V3 V4 171.52(15) . . . . ?
O3 V2 V3 V4 14.42(9) 2_666 . . . ?
O11 V2 V3 V4 80.60(7) . . . . ?
O8 V2 V3 V4 8.15(8) . . . . ?
V5 V2 V3 V4 1.51(2) 2_666 . . . ?
V3 O14 V4 O1 175.67(14) . . . . ?
V3 O14 V4 O2 70.44(15) . . . . ?
V3 O14 V4 O3 -84.67(14) . . . . ?
V3 O14 V4 O11 -30.0(3) . . . 2_666 ?
V3 O14 V4 O8 -9.75(13) . . . . ?
V3 O14 V4 V1 40.22(12) . . . . ?
V3 O14 V4 V5 -52.25(11) . . . . ?
V1 O2 V4 O1 -174.42(14) . . . . ?
V1 O2 V4 O14 -67.99(16) . . . . ?
V1 O2 V4 O3 42.9(3) . . . . ?
V1 O2 V4 O11 87.53(14) . . . 2_666 ?
V1 O2 V4 O8 12.82(13) . . . . ?
V1 O2 V4 V3 -35.60(12) . . . . ?
V1 O2 V4 V5 12.29(18) . . . . ?
V5 O3 V4 O1 169.55(13) . . . . ?
V2 O3 V4 O1 -76.06(14) 2_666 . . . ?
V5 O3 V4 O14 64.88(13) . . . . ?
V2 O3 V4 O14 179.27(12) 2_666 . . . ?
V5 O3 V4 O2 -47.2(3) . . . . ?
V2 O3 V4 O2 67.2(3) 2_666 . . . ?
V5 O3 V4 O11 -94.17(12) . . . 2_666 ?
V2 O3 V4 O11 20.22(10) 2_666 . . 2_666 ?
V5 O3 V4 O8 -16.41(10) . . . . ?
V2 O3 V4 O8 97.97(11) 2_666 . . . ?
V5 O3 V4 V1 -20.51(14) . . . . ?
V2 O3 V4 V1 93.87(11) 2_666 . . . ?
V5 O3 V4 V3 30.52(10) . . . . ?
V2 O3 V4 V3 144.91(9) 2_666 . . . ?
V2 O3 V4 V5 114.39(15) 2_666 . . . ?
O5 V3 V4 O1 -1.2(2) . . . . ?
O6 V3 V4 O1 98.12(17) . . . . ?
O7 V3 V4 O1 -175.91(18) . . . . ?
O14 V3 V4 O1 -6.3(2) . . . . ?
O4 V3 V4 O1 -96.59(17) . . . . ?
O8 V3 V4 O1 -173.35(17) . . . . ?
V5 V3 V4 O1 -122.05(15) . . . . ?
V1 V3 V4 O1 125.53(15) . . . . ?
V2 V3 V4 O1 178.42(15) . . . . ?
O5 V3 V4 O14 5.2(2) . . . . ?
O6 V3 V4 O14 104.47(18) . . . . ?
O7 V3 V4 O14 -169.56(19) . . . . ?
O4 V3 V4 O14 -90.24(17) . . . . ?
O8 V3 V4 O14 -167.01(17) . . . . ?
V5 V3 V4 O14 -115.71(15) . . . . ?
V1 V3 V4 O14 131.88(15) . . . . ?
V2 V3 V4 O14 -175.23(15) . . . . ?
O5 V3 V4 O2 -105.35(17) . . . . ?
O6 V3 V4 O2 -6.03(12) . . . . ?
O7 V3 V4 O2 79.94(13) . . . . ?
O14 V3 V4 O2 -110.50(17) . . . . ?
O4 V3 V4 O2 159.25(11) . . . . ?
O8 V3 V4 O2 82.49(11) . . . . ?
V5 V3 V4 O2 133.79(8) . . . . ?
V1 V3 V4 O2 21.37(8) . . . . ?
V2 V3 V4 O2 74.27(8) . . . . ?
O5 V3 V4 O3 100.82(17) . . . . ?
O6 V3 V4 O3 -159.86(11) . . . . ?
O7 V3 V4 O3 -73.89(13) . . . . ?
O14 V3 V4 O3 95.66(16) . . . . ?
O4 V3 V4 O3 5.42(10) . . . . ?
O8 V3 V4 O3 -71.34(11) . . . . ?
V5 V3 V4 O3 -20.04(7) . . . . ?
V1 V3 V4 O3 -132.46(7) . . . . ?
V2 V3 V4 O3 -79.56(7) . . . . ?
O5 V3 V4 O11 170.69(17) . . . 2_666 ?
O6 V3 V4 O11 -90.00(12) . . . 2_666 ?
O7 V3 V4 O11 -4.03(14) . . . 2_666 ?
O14 V3 V4 O11 165.53(17) . . . 2_666 ?
O4 V3 V4 O11 75.29(11) . . . 2_666 ?
O8 V3 V4 O11 -1.48(12) . . . 2_666 ?
V5 V3 V4 O11 49.82(9) . . . 2_666 ?
V1 V3 V4 O11 -62.59(9) . . . 2_666 ?
V2 V3 V4 O11 -9.70(9) . . . 2_666 ?
O5 V3 V4 O8 172.16(18) . . . . ?
O6 V3 V4 O8 -88.52(12) . . . . ?
O7 V3 V4 O8 -2.55(13) . . . . ?
O14 V3 V4 O8 167.01(17) . . . . ?
O4 V3 V4 O8 76.76(11) . . . . ?
V5 V3 V4 O8 51.30(8) . . . . ?
V1 V3 V4 O8 -61.12(8) . . . . ?
V2 V3 V4 O8 -8.22(8) . . . . ?
O5 V3 V4 V1 -126.72(16) . . . . ?
O6 V3 V4 V1 -27.41(9) . . . . ?
O7 V3 V4 V1 58.56(11) . . . . ?
O14 V3 V4 V1 -131.88(15) . . . . ?
O4 V3 V4 V1 137.88(8) . . . . ?
O8 V3 V4 V1 61.12(8) . . . . ?
V5 V3 V4 V1 112.42(3) . . . . ?
V2 V3 V4 V1 52.89(3) . . . . ?
O5 V3 V4 V5 120.86(16) . . . . ?
O6 V3 V4 V5 -139.82(9) . . . . ?
O7 V3 V4 V5 -53.85(11) . . . . ?
O14 V3 V4 V5 115.71(15) . . . . ?
O4 V3 V4 V5 25.46(7) . . . . ?
O8 V3 V4 V5 -51.30(8) . . . . ?
V1 V3 V4 V5 -112.42(3) . . . . ?
V2 V3 V4 V5 -59.52(2) . . . . ?
V1 O12 V5 O4 175.26(13) 2_666 . . . ?
V1 O12 V5 O3 -80.73(14) 2_666 . . . ?
V1 O12 V5 O11 80.04(14) 2_666 . . . ?
V1 O12 V5 O8 18.0(5) 2_666 . . . ?
V1 O12 V5 O8 1.08(13) 2_666 . . 2_666 ?
V1 O12 V5 V3 169.38(5) 2_666 . . . ?
V1 O12 V5 V2 -46.52(11) 2_666 . . 2_666 ?
V1 O12 V5 V4 -82.09(17) 2_666 . . . ?
V3 O4 V5 O12 -174.60(12) . . . . ?
V3 O4 V5 O3 81.37(14) . . . . ?
V3 O4 V5 O11 -79.57(14) . . . . ?
V3 O4 V5 O8 -0.73(13) . . . . ?
V3 O4 V5 O8 -16.8(5) . . . 2_666 ?
V3 O4 V5 V1 -169.62(5) . . . 2_666 ?
V3 O4 V5 V2 84.54(16) . . . 2_666 ?
V3 O4 V5 V4 45.95(11) . . . . ?
V2 O3 V5 O12 67.02(14) 2_666 . . . ?
V4 O3 V5 O12 -178.54(12) . . . . ?
V2 O3 V5 O4 176.47(12) 2_666 . . . ?
V4 O3 V5 O4 -69.09(13) . . . . ?
V2 O3 V5 O11 -57.9(3) 2_666 . . . ?
V4 O3 V5 O11 56.5(3) . . . . ?
V2 O3 V5 O8 -97.02(12) 2_666 . . . ?
V4 O3 V5 O8 17.43(11) . . . . ?
V2 O3 V5 O8 -19.05(11) 2_666 . . 2_666 ?
V4 O3 V5 O8 95.39(11) . . . 2_666 ?
V2 O3 V5 V3 -145.49(9) 2_666 . . . ?
V4 O3 V5 V3 -31.05(10) . . . . ?
V2 O3 V5 V1 29.84(10) 2_666 . . 2_666 ?
V4 O3 V5 V1 144.28(9) . . . 2_666 ?
V4 O3 V5 V2 114.44(16) . . . 2_666 ?
V2 O3 V5 V4 -114.44(16) 2_666 . . . ?
V4 O11 V5 O12 -73.23(13) 2_666 . . . ?
V2 O11 V5 O12 -177.54(12) . . . . ?
V4 O11 V5 O4 179.48(12) 2_666 . . . ?
V2 O11 V5 O4 75.18(13) . . . . ?
V4 O11 V5 O3 52.8(3) 2_666 . . . ?
V2 O11 V5 O3 -51.5(3) . . . . ?
V4 O11 V5 O8 92.39(11) 2_666 . . . ?
V2 O11 V5 O8 -11.91(10) . . . . ?
V4 O11 V5 O8 13.52(10) 2_666 . . 2_666 ?
V2 O11 V5 O8 -90.78(11) . . . 2_666 ?
V4 O11 V5 V3 141.65(9) 2_666 . . . ?
V2 O11 V5 V3 37.35(9) . . . . ?
V4 O11 V5 V1 -36.12(9) 2_666 . . 2_666 ?
V2 O11 V5 V1 -140.42(9) . . . 2_666 ?
V4 O11 V5 V2 12.82(14) 2_666 . . 2_666 ?
V2 O11 V5 V2 -91.49(10) . . . 2_666 ?
V4 O11 V5 V4 92.24(10) 2_666 . . . ?
V2 O11 V5 V4 -12.07(14) . . . . ?
O5 V3 V5 O12 11.0(2) . . . . ?
O6 V3 V5 O12 -176.00(19) . . . . ?
O7 V3 V5 O12 -87.87(19) . . . . ?
O14 V3 V5 O12 105.09(18) . . . . ?
O4 V3 V5 O12 9.1(2) . . . . ?
O8 V3 V5 O12 -169.97(18) . . . . ?
V1 V3 V5 O12 -173.44(16) . . . . ?
V2 V3 V5 O12 -117.49(17) . . . . ?
V4 V3 V5 O12 133.61(17) . . . . ?
O5 V3 V5 O4 1.92(19) . . . . ?
O6 V3 V5 O4 174.93(18) . . . . ?
O7 V3 V5 O4 -96.94(17) . . . . ?
O14 V3 V5 O4 96.02(16) . . . . ?
O8 V3 V5 O4 -179.04(17) . . . . ?
V1 V3 V5 O4 177.49(14) . . . . ?
V2 V3 V5 O4 -126.56(14) . . . . ?
V4 V3 V5 O4 124.55(14) . . . . ?
O5 V3 V5 O3 -101.12(16) . . . . ?
O6 V3 V5 O3 71.90(13) . . . . ?
O7 V3 V5 O3 160.02(11) . . . . ?
O14 V3 V5 O3 -7.01(11) . . . . ?
O4 V3 V5 O3 -103.04(16) . . . . ?
O8 V3 V5 O3 77.92(11) . . . . ?
V1 V3 V5 O3 74.45(8) . . . . ?
V2 V3 V5 O3 130.40(8) . . . . ?
V4 V3 V5 O3 21.51(7) . . . . ?
O5 V3 V5 O11 102.53(16) . . . . ?
O6 V3 V5 O11 -84.45(13) . . . . ?
O7 V3 V5 O11 3.67(11) . . . . ?
O14 V3 V5 O11 -163.36(11) . . . . ?
O4 V3 V5 O11 100.61(16) . . . . ?
O8 V3 V5 O11 -78.43(11) . . . . ?
V1 V3 V5 O11 -81.90(7) . . . . ?
V2 V3 V5 O11 -25.95(7) . . . . ?
V4 V3 V5 O11 -134.84(7) . . . . ?
O5 V3 V5 O8 -179.04(16) . . . . ?
O6 V3 V5 O8 -6.02(13) . . . . ?
O7 V3 V5 O8 82.10(12) . . . . ?
O14 V3 V5 O8 -84.93(12) . . . . ?
O4 V3 V5 O8 179.04(17) . . . . ?
V1 V3 V5 O8 -3.47(8) . . . . ?
V2 V3 V5 O8 52.48(8) . . . . ?
V4 V3 V5 O8 -56.41(8) . . . . ?
O5 V3 V5 O8 176.39(16) . . . 2_666 ?
O6 V3 V5 O8 -10.59(14) . . . 2_666 ?
O7 V3 V5 O8 77.53(12) . . . 2_666 ?
O14 V3 V5 O8 -89.50(11) . . . 2_666 ?
O4 V3 V5 O8 174.47(16) . . . 2_666 ?
O8 V3 V5 O8 -4.57(16) . . . 2_666 ?
V1 V3 V5 O8 -8.04(9) . . . 2_666 ?
V2 V3 V5 O8 47.91(8) . . . 2_666 ?
V4 V3 V5 O8 -60.98(8) . . . 2_666 ?
O5 V3 V5 V1 121.4(3) . . . 2_666 ?
O6 V3 V5 V1 -65.6(3) . . . 2_666 ?
O7 V3 V5 V1 22.5(3) . . . 2_666 ?
O14 V3 V5 V1 -144.5(2) . . . 2_666 ?
O4 V3 V5 V1 119.5(3) . . . 2_666 ?
O8 V3 V5 V1 -59.6(2) . . . 2_666 ?
V1 V3 V5 V1 -63.0(2) . . . 2_666 ?
V2 V3 V5 V1 -7.1(2) . . . 2_666 ?
V4 V3 V5 V1 -116.0(2) . . . 2_666 ?
O5 V3 V5 V2 -125.22(14) . . . 2_666 ?
O6 V3 V5 V2 47.79(11) . . . 2_666 ?
O7 V3 V5 V2 135.92(9) . . . 2_666 ?
O14 V3 V5 V2 -31.12(8) . . . 2_666 ?
O4 V3 V5 V2 -127.14(14) . . . 2_666 ?
O8 V3 V5 V2 53.82(9) . . . 2_666 ?
V1 V3 V5 V2 50.35(3) . . . 2_666 ?
V2 V3 V5 V2 106.30(3) . . . 2_666 ?
V4 V3 V5 V2 -2.60(3) . . . 2_666 ?
O5 V3 V5 V4 -122.63(14) . . . . ?
O6 V3 V5 V4 50.39(11) . . . . ?
O7 V3 V5 V4 138.51(9) . . . . ?
O14 V3 V5 V4 -28.52(8) . . . . ?
O4 V3 V5 V4 -124.55(14) . . . . ?
O8 V3 V5 V4 56.41(8) . . . . ?
V1 V3 V5 V4 52.94(2) . . . . ?
V2 V3 V5 V4 108.90(3) . . . . ?
O1 V4 V5 O12 -12.1(2) . . . . ?
O14 V4 V5 O12 -110.00(16) . . . . ?
O2 V4 V5 O12 158.85(17) . . . . ?
O3 V4 V5 O12 2.16(18) . . . . ?
O11 V4 V5 O12 79.34(15) 2_666 . . . ?
O8 V4 V5 O12 158.06(17) . . . . ?
V1 V4 V5 O12 165.46(14) . . . . ?
V3 V4 V5 O12 -141.52(14) . . . . ?
O1 V4 V5 O4 98.44(16) . . . . ?
O14 V4 V5 O4 0.56(12) . . . . ?
O2 V4 V5 O4 -90.59(14) . . . . ?
O3 V4 V5 O4 112.73(15) . . . . ?
O11 V4 V5 O4 -170.10(11) 2_666 . . . ?
O8 V4 V5 O4 -91.37(13) . . . . ?
V1 V4 V5 O4 -83.97(9) . . . . ?
V3 V4 V5 O4 -30.96(9) . . . . ?
O1 V4 V5 O3 -14.28(17) . . . . ?
O14 V4 V5 O3 -112.17(15) . . . . ?
O2 V4 V5 O3 156.69(16) . . . . ?
O11 V4 V5 O3 77.18(13) 2_666 . . . ?
O8 V4 V5 O3 155.90(15) . . . . ?
V1 V4 V5 O3 163.30(12) . . . . ?
V3 V4 V5 O3 -143.68(12) . . . . ?
O1 V4 V5 O11 -169.97(16) . . . . ?
O14 V4 V5 O11 92.15(12) . . . . ?
O2 V4 V5 O11 1.00(14) . . . . ?
O3 V4 V5 O11 -155.69(15) . . . . ?
O11 V4 V5 O11 -78.51(12) 2_666 . . . ?
O8 V4 V5 O11 0.21(12) . . . . ?
V1 V4 V5 O11 7.61(9) . . . . ?
V3 V4 V5 O11 60.63(9) . . . . ?
O1 V4 V5 O8 -170.18(16) . . . . ?
O14 V4 V5 O8 91.93(12) . . . . ?
O2 V4 V5 O8 0.79(13) . . . . ?
O3 V4 V5 O8 -155.90(15) . . . . ?
O11 V4 V5 O8 -78.72(11) 2_666 . . . ?
V1 V4 V5 O8 7.40(9) . . . . ?
V3 V4 V5 O8 60.42(9) . . . . ?
O1 V4 V5 O8 -95.36(15) . . . 2_666 ?
O14 V4 V5 O8 166.76(11) . . . 2_666 ?
O2 V4 V5 O8 75.62(12) . . . 2_666 ?
O3 V4 V5 O8 -81.07(13) . . . 2_666 ?
O11 V4 V5 O8 -3.90(9) 2_666 . . 2_666 ?
O8 V4 V5 O8 74.83(12) . . . 2_666 ?
V1 V4 V5 O8 82.23(7) . . . 2_666 ?
V3 V4 V5 O8 135.24(7) . . . 2_666 ?
O1 V4 V5 V3 129.40(14) . . . . ?
O14 V4 V5 V3 31.52(9) . . . . ?
O2 V4 V5 V3 -59.63(10) . . . . ?
O3 V4 V5 V3 143.68(12) . . . . ?
O11 V4 V5 V3 -139.14(7) 2_666 . . . ?
O8 V4 V5 V3 -60.42(9) . . . . ?
V1 V4 V5 V3 -53.02(3) . . . . ?
O1 V4 V5 V1 -57.96(14) . . . 2_666 ?
O14 V4 V5 V1 -155.84(9) . . . 2_666 ?
O2 V4 V5 V1 113.01(10) . . . 2_666 ?
O3 V4 V5 V1 -43.68(12) . . . 2_666 ?
O11 V4 V5 V1 33.50(7) 2_666 . . 2_666 ?
O8 V4 V5 V1 112.22(9) . . . 2_666 ?
V1 V4 V5 V1 119.63(3) . . . 2_666 ?
V3 V4 V5 V1 172.64(3) . . . 2_666 ?
O1 V4 V5 V2 -53.08(14) . . . 2_666 ?
O14 V4 V5 V2 -150.96(9) . . . 2_666 ?
O2 V4 V5 V2 117.89(10) . . . 2_666 ?
O3 V4 V5 V2 -38.80(12) . . . 2_666 ?
O11 V4 V5 V2 38.38(7) 2_666 . . 2_666 ?
O8 V4 V5 V2 117.10(9) . . . 2_666 ?
V1 V4 V5 V2 124.50(3) . . . 2_666 ?
V3 V4 V5 V2 177.52(3) . . . 2_666 ?
C10 N3 Cu2 N3 74(100) . . . 2_665 ?
C16 N3 Cu2 N3 -159(100) . . . 2_665 ?
C10 N3 Cu2 N4 -141.2(3) . . . 2_665 ?
C16 N3 Cu2 N4 -13.5(2) . . . 2_665 ?
C10 N3 Cu2 N4 38.8(3) . . . . ?
C16 N3 Cu2 N4 166.5(2) . . . . ?
C15 N4 Cu2 N3 -163.3(2) . . . . ?
C12 N4 Cu2 N3 -34.4(3) . . . . ?
C15 N4 Cu2 N3 16.7(2) . . . 2_665 ?
C12 N4 Cu2 N3 145.6(3) . . . 2_665 ?
C15 N4 Cu2 N4 52(100) . . . 2_665 ?
C12 N4 Cu2 N4 -179(100) . . . 2_665 ?
O12 V5 O8 V5 -17.3(4) . . . 2_666 ?
O4 V5 O8 V5 -175.63(12) . . . 2_666 ?
O3 V5 O8 V5 83.84(11) . . . 2_666 ?
O11 V5 O8 V5 -81.23(10) . . . 2_666 ?
O8 V5 O8 V5 0.0 2_666 . . 2_666 ?
V3 V5 O8 V5 -176.23(13) . . . 2_666 ?
V1 V5 O8 V5 -3.68(12) 2_666 . . 2_666 ?
V2 V5 O8 V5 46.70(8) 2_666 . . 2_666 ?
V4 V5 O8 V5 98.59(11) . . . 2_666 ?
O12 V5 O8 V4 -115.9(4) . . . . ?
O4 V5 O8 V4 85.77(11) . . . . ?
O3 V5 O8 V4 -14.75(9) . . . . ?
O11 V5 O8 V4 -179.83(10) . . . . ?
O8 V5 O8 V4 -98.59(11) 2_666 . . . ?
V3 V5 O8 V4 85.17(8) . . . . ?
V1 V5 O8 V4 -102.28(8) 2_666 . . . ?
V2 V5 O8 V4 -51.90(6) 2_666 . . . ?
O12 V5 O8 V2 74.7(4) . . . . ?
O4 V5 O8 V2 -83.64(11) . . . . ?
O3 V5 O8 V2 175.84(10) . . . . ?
O11 V5 O8 V2 10.76(9) . . . . ?
O8 V5 O8 V2 91.99(11) 2_666 . . . ?
V3 V5 O8 V2 -84.24(9) . . . . ?
V1 V5 O8 V2 88.31(9) 2_666 . . . ?
V2 V5 O8 V2 138.69(7) 2_666 . . . ?
V4 V5 O8 V2 -169.41(13) . . . . ?
O12 V5 O8 V3 158.9(4) . . . . ?
O4 V5 O8 V3 0.60(11) . . . . ?
O3 V5 O8 V3 -99.93(9) . . . . ?
O11 V5 O8 V3 95.00(9) . . . . ?
O8 V5 O8 V3 176.23(13) 2_666 . . . ?
V1 V5 O8 V3 172.55(3) 2_666 . . . ?
V2 V5 O8 V3 -137.07(6) 2_666 . . . ?
V4 V5 O8 V3 -85.17(8) . . . . ?
O12 V5 O8 V1 -176.8(5) . . . . ?
O4 V5 O8 V1 24.9(6) . . . . ?
O3 V5 O8 V1 -75.7(6) . . . . ?
O11 V5 O8 V1 119.3(6) . . . . ?
O8 V5 O8 V1 -159.5(7) 2_666 . . . ?
V3 V5 O8 V1 24.3(6) . . . . ?
V1 V5 O8 V1 -163.2(6) 2_666 . . . ?
V2 V5 O8 V1 -112.8(6) 2_666 . . . ?
V4 V5 O8 V1 -60.9(6) . . . . ?
O1 V4 O8 V5 59.9(9) . . . . ?
O14 V4 O8 V5 -80.27(11) . . . . ?
O2 V4 O8 V5 -179.33(11) . . . . ?
O3 V4 O8 V5 14.13(9) . . . . ?
O11 V4 O8 V5 91.05(10) 2_666 . . . ?
V1 V4 O8 V5 -170.28(11) . . . . ?
V3 V4 O8 V5 -87.66(8) . . . . ?
O1 V4 O8 V5 -43.2(9) . . . 2_666 ?
O14 V4 O8 V5 176.58(12) . . . 2_666 ?
O2 V4 O8 V5 77.51(11) . . . 2_666 ?
O3 V4 O8 V5 -89.02(10) . . . 2_666 ?
O11 V4 O8 V5 -12.10(9) 2_666 . . 2_666 ?
V1 V4 O8 V5 86.57(9) . . . 2_666 ?
V3 V4 O8 V5 169.19(13) . . . 2_666 ?
V5 V4 O8 V5 -103.15(11) . . . 2_666 ?
O1 V4 O8 V2 -164.2(7) . . . . ?
O14 V4 O8 V2 55.6(4) . . . . ?
O2 V4 O8 V2 -43.4(4) . . . . ?
O3 V4 O8 V2 150.0(5) . . . . ?
O11 V4 O8 V2 -133.1(5) 2_666 . . . ?
V1 V4 O8 V2 -34.4(4) . . . . ?
V3 V4 O8 V2 48.2(4) . . . . ?
V5 V4 O8 V2 135.9(5) . . . . ?
O1 V4 O8 V3 147.6(8) . . . . ?
O14 V4 O8 V3 7.39(10) . . . . ?
O2 V4 O8 V3 -91.67(10) . . . . ?
O3 V4 O8 V3 101.79(9) . . . . ?
O11 V4 O8 V3 178.71(10) 2_666 . . . ?
V1 V4 O8 V3 -82.62(7) . . . . ?
V5 V4 O8 V3 87.66(8) . . . . ?
O1 V4 O8 V1 -129.8(8) . . . . ?
O14 V4 O8 V1 90.01(10) . . . . ?
O2 V4 O8 V1 -9.05(9) . . . . ?
O3 V4 O8 V1 -175.59(10) . . . . ?
O11 V4 O8 V1 -98.67(9) 2_666 . . . ?
V3 V4 O8 V1 82.62(7) . . . . ?
V5 V4 O8 V1 170.28(11) . . . . ?
O10 V2 O8 V5 -26.7(8) . . . . ?
O9 V2 O8 V5 175.27(12) . . . . ?
O7 V2 O8 V5 77.89(11) . . . . ?
O3 V2 O8 V5 -87.78(11) 2_666 . . . ?
O11 V2 O8 V5 -10.64(9) . . . . ?
V5 V2 O8 V5 -102.98(11) 2_666 . . . ?
V3 V2 O8 V5 86.85(9) . . . . ?
O10 V2 O8 V5 76.2(8) . . . 2_666 ?
O9 V2 O8 V5 -81.75(11) . . . 2_666 ?
O7 V2 O8 V5 -179.14(11) . . . 2_666 ?
O3 V2 O8 V5 15.20(9) 2_666 . . 2_666 ?
O11 V2 O8 V5 92.34(10) . . . 2_666 ?
V3 V2 O8 V5 -170.18(12) . . . 2_666 ?
O10 V2 O8 V4 -161.9(7) . . . . ?
O9 V2 O8 V4 40.1(4) . . . . ?
O7 V2 O8 V4 -57.2(4) . . . . ?
O3 V2 O8 V4 137.1(5) 2_666 . . . ?
O11 V2 O8 V4 -145.8(5) . . . . ?
V5 V2 O8 V4 121.9(5) 2_666 . . . ?
V3 V2 O8 V4 -48.3(4) . . . . ?
O10 V2 O8 V3 -113.6(8) . . . . ?
O9 V2 O8 V3 88.42(10) . . . . ?
O7 V2 O8 V3 -8.96(9) . . . . ?
O3 V2 O8 V3 -174.62(10) 2_666 . . . ?
O11 V2 O8 V3 -97.49(9) . . . . ?
V5 V2 O8 V3 170.18(12) 2_666 . . . ?
O10 V2 O8 V1 163.8(8) . . . . ?
O9 V2 O8 V1 5.81(10) . . . . ?
O7 V2 O8 V1 -91.57(10) . . . . ?
O3 V2 O8 V1 102.77(9) 2_666 . . . ?
O11 V2 O8 V1 179.90(10) . . . . ?
V5 V2 O8 V1 87.56(8) 2_666 . . . ?
V3 V2 O8 V1 -82.61(7) . . . . ?
O5 V3 O8 V5 7.2(12) . . . . ?
O6 V3 O8 V5 174.99(11) . . . . ?
O7 V3 O8 V5 -90.62(11) . . . . ?
O14 V3 O8 V5 84.66(10) . . . . ?
O4 V3 O8 V5 -0.51(9) . . . . ?
V1 V3 O8 V5 175.43(11) . . . . ?
V2 V3 O8 V5 -99.75(9) . . . . ?
V4 V3 O8 V5 91.50(8) . . . . ?
O5 V3 O8 V5 168.0(11) . . . 2_666 ?
O6 V3 O8 V5 -24.2(6) . . . 2_666 ?
O7 V3 O8 V5 70.2(6) . . . 2_666 ?
O14 V3 O8 V5 -114.5(6) . . . 2_666 ?
O4 V3 O8 V5 160.3(6) . . . 2_666 ?
V5 V3 O8 V5 160.8(7) . . . 2_666 ?
V1 V3 O8 V5 -23.8(6) . . . 2_666 ?
V2 V3 O8 V5 61.1(6) . . . 2_666 ?
V4 V3 O8 V5 -107.7(6) . . . 2_666 ?
O5 V3 O8 V4 -84.3(12) . . . . ?
O6 V3 O8 V4 83.49(10) . . . . ?
O7 V3 O8 V4 177.89(11) . . . . ?
O14 V3 O8 V4 -6.84(9) . . . . ?
O4 V3 O8 V4 -92.01(10) . . . . ?
V5 V3 O8 V4 -91.50(8) . . . . ?
V1 V3 O8 V4 83.94(7) . . . . ?
V2 V3 O8 V4 168.75(11) . . . . ?
O5 V3 O8 V2 106.9(12) . . . . ?
O6 V3 O8 V2 -85.26(10) . . . . ?
O7 V3 O8 V2 9.13(10) . . . . ?
O14 V3 O8 V2 -175.59(10) . . . . ?
O4 V3 O8 V2 99.24(10) . . . . ?
V5 V3 O8 V2 99.75(9) . . . . ?
V1 V3 O8 V2 -84.81(7) . . . . ?
V4 V3 O8 V2 -168.75(11) . . . . ?
O5 V3 O8 V1 -168.3(12) . . . . ?
O6 V3 O8 V1 -0.45(10) . . . . ?
O7 V3 O8 V1 93.95(10) . . . . ?
O14 V3 O8 V1 -90.78(10) . . . . ?
O4 V3 O8 V1 -175.95(10) . . . . ?
V5 V3 O8 V1 -175.43(11) . . . . ?
V2 V3 O8 V1 84.81(7) . . . . ?
V4 V3 O8 V1 -83.94(7) . . . . ?
V3 O6 V1 O13 178.34(16) . . . . ?
V3 O6 V1 O2 -78.53(16) . . . . ?
V3 O6 V1 O9 76.01(15) . . . . ?
V3 O6 V1 O12 6.5(4) . . . 2_666 ?
V3 O6 V1 O8 -0.62(14) . . . . ?
V3 O6 V1 V4 -48.20(13) . . . . ?
V3 O6 V1 V5 2.67(19) . . . 2_666 ?
V4 O2 V1 O13 173.62(16) . . . . ?
V4 O2 V1 O6 67.81(15) . . . . ?
V4 O2 V1 O9 -25.8(3) . . . . ?
V4 O2 V1 O12 -85.91(15) . . . 2_666 ?
V4 O2 V1 O8 -12.39(13) . . . . ?
V4 O2 V1 V3 35.93(12) . . . . ?
V4 O2 V1 V5 -55.66(12) . . . 2_666 ?
V2 O9 V1 O13 -178.19(17) . . . . ?
V2 O9 V1 O6 -73.20(16) . . . . ?
V2 O9 V1 O2 21.3(4) . . . . ?
V2 O9 V1 O12 82.03(15) . . . 2_666 ?
V2 O9 V1 O8 7.74(13) . . . . ?
V2 O9 V1 V4 4.95(19) . . . . ?
V2 O9 V1 V3 -41.38(13) . . . . ?
V2 O9 V1 V5 51.61(13) . . . 2_666 ?
V5 O8 V1 O13 165.8(12) . . . . ?
V5 O8 V1 O13 5.8(13) 2_666 . . . ?
V4 O8 V1 O13 104.2(13) . . . . ?
V2 O8 V1 O13 -84.3(13) . . . . ?
V3 O8 V1 O13 -169.7(13) . . . . ?
V5 O8 V1 O6 -24.0(6) . . . . ?
V5 O8 V1 O6 175.94(11) 2_666 . . . ?
V4 O8 V1 O6 -85.63(10) . . . . ?
V2 O8 V1 O6 85.87(10) . . . . ?
V3 O8 V1 O6 0.45(10) . . . . ?
V5 O8 V1 O2 70.7(6) . . . . ?
V5 O8 V1 O2 -89.34(10) 2_666 . . . ?
V4 O8 V1 O2 9.09(9) . . . . ?
V2 O8 V1 O2 -179.41(10) . . . . ?
V3 O8 V1 O2 95.17(10) . . . . ?
V5 O8 V1 O9 -115.2(6) . . . . ?
V5 O8 V1 O9 84.75(10) 2_666 . . . ?
V4 O8 V1 O9 -176.82(10) . . . . ?
V2 O8 V1 O9 -5.32(9) . . . . ?
V3 O8 V1 O9 -90.74(10) . . . . ?
V5 O8 V1 O12 159.3(6) . . . 2_666 ?
V5 O8 V1 O12 -0.75(9) 2_666 . . 2_666 ?
V4 O8 V1 O12 97.69(10) . . . 2_666 ?
V2 O8 V1 O12 -90.82(10) . . . 2_666 ?
V3 O8 V1 O12 -176.24(10) . . . 2_666 ?
V5 O8 V1 V4 61.6(6) . . . . ?
V5 O8 V1 V4 -98.43(9) 2_666 . . . ?
V2 O8 V1 V4 171.50(10) . . . . ?
V3 O8 V1 V4 86.07(7) . . . . ?
V5 O8 V1 V3 -24.5(6) . . . . ?
V5 O8 V1 V3 175.49(11) 2_666 . . . ?
V4 O8 V1 V3 -86.07(7) . . . . ?
V2 O8 V1 V3 85.42(7) . . . . ?
V5 O8 V1 V5 160.0(7) . . . 2_666 ?
V4 O8 V1 V5 98.43(9) . . . 2_666 ?
V2 O8 V1 V5 -90.07(8) . . . 2_666 ?
V3 O8 V1 V5 -175.49(11) . . . 2_666 ?
O1 V4 V1 O13 -1.0(2) . . . . ?
O14 V4 V1 O13 103.99(19) . . . . ?
O2 V4 V1 O13 -8.7(2) . . . . ?
O3 V4 V1 O13 -166.80(19) . . . . ?
O11 V4 V1 O13 -99.37(19) 2_666 . . . ?
O8 V4 V1 O13 -172.01(19) . . . . ?
V3 V4 V1 O13 129.06(18) . . . . ?
V5 V4 V1 O13 -178.50(17) . . . . ?
O1 V4 V1 O6 -102.66(17) . . . . ?
O14 V4 V1 O6 2.33(12) . . . . ?
O2 V4 V1 O6 -110.40(17) . . . . ?
O3 V4 V1 O6 91.53(12) . . . . ?
O11 V4 V1 O6 158.96(11) 2_666 . . . ?
O8 V4 V1 O6 86.32(11) . . . . ?
V3 V4 V1 O6 27.39(8) . . . . ?
V5 V4 V1 O6 79.83(9) . . . . ?
O1 V4 V1 O2 7.7(2) . . . . ?
O14 V4 V1 O2 112.73(17) . . . . ?
O3 V4 V1 O2 -158.07(17) . . . . ?
O11 V4 V1 O2 -90.64(16) 2_666 . . . ?
O8 V4 V1 O2 -163.28(17) . . . . ?
V3 V4 V1 O2 137.79(15) . . . . ?
V5 V4 V1 O2 -169.77(15) . . . . ?
O1 V4 V1 O9 174.73(17) . . . . ?
O14 V4 V1 O9 -80.28(13) . . . . ?
O2 V4 V1 O9 166.99(18) . . . . ?
O3 V4 V1 O9 8.92(14) . . . . ?
O11 V4 V1 O9 76.35(12) 2_666 . . . ?
O8 V4 V1 O9 3.71(12) . . . . ?
V3 V4 V1 O9 -55.22(10) . . . . ?
V5 V4 V1 O9 -2.78(10) . . . . ?
O1 V4 V1 O12 98.67(16) . . . 2_666 ?
O14 V4 V1 O12 -156.34(12) . . . 2_666 ?
O2 V4 V1 O12 90.93(17) . . . 2_666 ?
O3 V4 V1 O12 -67.14(12) . . . 2_666 ?
O11 V4 V1 O12 0.29(10) 2_666 . . 2_666 ?
O8 V4 V1 O12 -72.34(11) . . . 2_666 ?
V3 V4 V1 O12 -131.27(8) . . . 2_666 ?
V5 V4 V1 O12 -78.84(8) . . . 2_666 ?
O1 V4 V1 O8 171.02(16) . . . . ?
O14 V4 V1 O8 -84.00(11) . . . . ?
O2 V4 V1 O8 163.28(17) . . . . ?
O3 V4 V1 O8 5.21(11) . . . . ?
O11 V4 V1 O8 72.64(10) 2_666 . . . ?
V3 V4 V1 O8 -58.93(8) . . . . ?
V5 V4 V1 O8 -6.49(8) . . . . ?
O1 V4 V1 V3 -130.05(14) . . . . ?
O14 V4 V1 V3 -25.07(8) . . . . ?
O2 V4 V1 V3 -137.79(15) . . . . ?
O3 V4 V1 V3 64.14(9) . . . . ?
O11 V4 V1 V3 131.57(7) 2_666 . . . ?
O8 V4 V1 V3 58.93(8) . . . . ?
V5 V4 V1 V3 52.44(2) . . . . ?
O1 V4 V1 V5 123.11(14) . . . 2_666 ?
O14 V4 V1 V5 -131.90(9) . . . 2_666 ?
O2 V4 V1 V5 115.37(15) . . . 2_666 ?
O3 V4 V1 V5 -42.70(9) . . . 2_666 ?
O11 V4 V1 V5 24.73(7) 2_666 . . 2_666 ?
O8 V4 V1 V5 -47.91(8) . . . 2_666 ?
V3 V4 V1 V5 -106.84(3) . . . 2_666 ?
V5 V4 V1 V5 -54.40(2) . . . 2_666 ?
O5 V3 V1 O13 -3.2(2) . . . . ?
O6 V3 V1 O13 -2.4(2) . . . . ?
O7 V3 V1 O13 99.29(19) . . . . ?
O14 V3 V1 O13 -101.97(19) . . . . ?
O4 V3 V1 O13 -176.91(19) . . . . ?
O8 V3 V1 O13 178.45(19) . . . . ?
V5 V3 V1 O13 -178.45(17) . . . . ?
V2 V3 V1 O13 121.50(18) . . . . ?
V4 V3 V1 O13 -124.79(18) . . . . ?
O5 V3 V1 O6 -0.9(2) . . . . ?
O7 V3 V1 O6 101.66(18) . . . . ?
O14 V3 V1 O6 -99.59(18) . . . . ?
O4 V3 V1 O6 -174.53(18) . . . . ?
O8 V3 V1 O6 -179.18(18) . . . . ?
V5 V3 V1 O6 -176.07(16) . . . . ?
V2 V3 V1 O6 123.87(16) . . . . ?
V4 V3 V1 O6 -122.42(16) . . . . ?
O5 V3 V1 O2 100.30(17) . . . . ?
O6 V3 V1 O2 101.18(18) . . . . ?
O7 V3 V1 O2 -157.16(11) . . . . ?
O14 V3 V1 O2 1.58(11) . . . . ?
O4 V3 V1 O2 -73.36(12) . . . . ?
O8 V3 V1 O2 -78.00(11) . . . . ?
V5 V3 V1 O2 -74.90(8) . . . . ?
V2 V3 V1 O2 -134.95(8) . . . . ?
V4 V3 V1 O2 -21.24(8) . . . . ?
O5 V3 V1 O9 -102.24(17) . . . . ?
O6 V3 V1 O9 -101.36(18) . . . . ?
O7 V3 V1 O9 0.30(11) . . . . ?
O14 V3 V1 O9 159.04(11) . . . . ?
O4 V3 V1 O9 84.11(12) . . . . ?
O8 V3 V1 O9 79.46(11) . . . . ?
V5 V3 V1 O9 82.56(8) . . . . ?
V2 V3 V1 O9 22.51(8) . . . . ?
V4 V3 V1 O9 136.22(8) . . . . ?
O5 V3 V1 O12 -177.49(17) . . . 2_666 ?
O6 V3 V1 O12 -176.61(18) . . . 2_666 ?
O7 V3 V1 O12 -74.95(12) . . . 2_666 ?
O14 V3 V1 O12 83.79(12) . . . 2_666 ?
O4 V3 V1 O12 8.85(14) . . . 2_666 ?
O8 V3 V1 O12 4.21(11) . . . 2_666 ?
V5 V3 V1 O12 7.31(9) . . . 2_666 ?
V2 V3 V1 O12 -52.74(9) . . . 2_666 ?
V4 V3 V1 O12 60.97(9) . . . 2_666 ?
O5 V3 V1 O8 178.30(17) . . . . ?
O6 V3 V1 O8 179.18(18) . . . . ?
O7 V3 V1 O8 -79.16(11) . . . . ?
O14 V3 V1 O8 79.58(11) . . . . ?
O4 V3 V1 O8 4.65(11) . . . . ?
V5 V3 V1 O8 3.10(7) . . . . ?
V2 V3 V1 O8 -56.95(8) . . . . ?
V4 V3 V1 O8 56.76(8) . . . . ?
O5 V3 V1 V4 121.54(15) . . . . ?
O6 V3 V1 V4 122.42(16) . . . . ?
O7 V3 V1 V4 -135.92(8) . . . . ?
O14 V3 V1 V4 22.83(7) . . . . ?
O4 V3 V1 V4 -52.11(9) . . . . ?
O8 V3 V1 V4 -56.76(8) . . . . ?
V5 V3 V1 V4 -53.65(2) . . . . ?
V2 V3 V1 V4 -113.71(2) . . . . ?
O5 V3 V1 V5 -178.64(15) . . . 2_666 ?
O6 V3 V1 V5 -177.77(16) . . . 2_666 ?
O7 V3 V1 V5 -76.11(8) . . . 2_666 ?
O14 V3 V1 V5 82.64(8) . . . 2_666 ?
O4 V3 V1 V5 7.70(9) . . . 2_666 ?
O8 V3 V1 V5 3.05(7) . . . 2_666 ?
V5 V3 V1 V5 6.16(3) . . . 2_666 ?
V2 V3 V1 V5 -53.90(2) . . . 2_666 ?
V4 V3 V1 V5 59.81(2) . . . 2_666 ?
N1 C1 C2 N2 -62.2(4) . . . . ?
N2 C3 C5 C6 68.0(4) . . . 2_556 ?
C4 C3 C5 C6 -170.3(3) . . . 2_556 ?
C2 C1 N1 C6 179.1(3) . . . . ?
C2 C1 N1 Cu1 39.7(4) . . . . ?
C8 C6 N1 C1 -59.3(5) . . . . ?
C7 C6 N1 C1 62.3(5) . . . . ?
C5 C6 N1 C1 179.2(3) 2_556 . . . ?
C8 C6 N1 Cu1 68.7(4) . . . . ?
C7 C6 N1 Cu1 -169.7(3) . . . . ?
C5 C6 N1 Cu1 -52.9(4) 2_556 . . . ?
C1 C2 N2 C3 179.5(3) . . . . ?
C1 C2 N2 Cu1 45.8(3) . . . . ?
C4 C3 N2 C2 64.4(4) . . . . ?
C5 C3 N2 C2 -173.8(3) . . . . ?
C4 C3 N2 Cu1 -174.0(3) . . . . ?
C5 C3 N2 Cu1 -52.2(4) . . . . ?
C2 N2 Cu1 N2 10(100) . . . 2_556 ?
C3 N2 Cu1 N2 -118(100) . . . 2_556 ?
C2 N2 Cu1 N1 161.2(2) . . . 2_556 ?
C3 N2 Cu1 N1 33.4(3) . . . 2_556 ?
C2 N2 Cu1 N1 -18.8(2) . . . . ?
C3 N2 Cu1 N1 -146.6(3) . . . . ?
C1 N1 Cu1 N2 -11.2(3) . . . . ?
C6 N1 Cu1 N2 -144.6(3) . . . . ?
C1 N1 Cu1 N2 168.8(3) . . . 2_556 ?
C6 N1 Cu1 N2 35.4(3) . . . 2_556 ?
C1 N1 Cu1 N1 -156(100) . . . 2_556 ?
C6 N1 Cu1 N1 71(100) . . . 2_556 ?
